data_1514796
loop_
_publ_author_name
'Renfrew, Anna K.'
'Bryce, Nicole S.'
'Hambley, Trevor W.'

_publ_section_title
;
 Delivery and release of curcumin by a hypoxia-activated cobalt chaperone:
 a XANES and FLIM study
;
_journal_issue 9
_journal_name_full 'Chemical Science'
_journal_page_first 3731
_journal_paper_doi 10.1039/c3sc51530c
_journal_volume 4
_journal_year 2013
_chemical_formula_sum 'C66 H58 Cl4 Co2 N8 O21'
_chemical_formula_weight 1558.86
_chemical_name_systematic
; 
 ? 
;
_space_group_IT_number 2
_symmetry_cell_setting triclinic
_symmetry_Int_Tables_number 2
_symmetry_space_group_name_Hall '-P 1'
_symmetry_space_group_name_H-M 'P -1'
_atom_sites_solution_hydrogens geom
_atom_sites_solution_primary direct
_atom_sites_solution_secondary difmap
_audit_creation_method SHELXL-97
_cell_angle_alpha 78.018(3)
_cell_angle_beta 82.142(3)
_cell_angle_gamma 76.846(3)
_cell_formula_units_Z 1
_cell_length_a 9.1898(3)
_cell_length_b 11.3905(4)
_cell_length_c 16.2931(6)
_cell_measurement_reflns_used 12676
_cell_measurement_temperature 150(2)
_cell_measurement_theta_max 31.0663
_cell_measurement_theta_min 3.1622
_cell_volume 1617.39(10)
_computing_cell_refinement
;
CrysAlisPro, Agilent Technologies,
Version 1.171.35.11 (release 16-05-2011 CrysAlis171 .NET)
(compiled May 16 2011,17:55:39)
;
_computing_data_collection
;
CrysAlisPro, Agilent Technologies,
Version 1.171.35.11 (release 16-05-2011 CrysAlis171 .NET)
(compiled May 16 2011,17:55:39)
;
_computing_data_reduction
;
CrysAlisPro, Agilent Technologies,
Version 1.171.35.11 (release 16-05-2011 CrysAlis171 .NET)
(compiled May 16 2011,17:55:39)
;
_computing_molecular_graphics
;
 WinGX (Farrugia, 1999)
 SHELXTL (Bruker, 2003)
 ORTEP-3 (Farrugia, 1997)
;
_computing_structure_refinement 'SHELXL-97 (Sheldrick, 2008)'
_computing_structure_solution 'SHELXS-97 (Sheldrick, 2008)'
_diffrn_ambient_temperature 150(2)
_diffrn_crystal_treatment
;
attached with Exxon Paratone N, to a short length 
of fibre supported on a thin piece of copper wire 
inserted in a copper mounting pin.  The crystal was 
quenched in a cold nitrogen gas stream from an 
Oxford Cryosystems Cryostream.
;
_diffrn_detector_area_resol_mean 10.5861
_diffrn_measured_fraction_theta_full 0.998
_diffrn_measured_fraction_theta_max 0.998
_diffrn_measurement_device_type 'Agilent SuperNova Dual diffractometer with an Atlas detector'
_diffrn_measurement_method '\w scans'
_diffrn_radiation_monochromator mirror
_diffrn_radiation_source 'SuperNova (Mo) X-ray Source'
_diffrn_radiation_type MoK\a
_diffrn_radiation_wavelength 0.71073
_diffrn_reflns_av_R_equivalents 0.0357
_diffrn_reflns_av_sigmaI/netI 0.0304
_diffrn_reflns_limit_h_max 11
_diffrn_reflns_limit_h_min -11
_diffrn_reflns_limit_k_max 14
_diffrn_reflns_limit_k_min -14
_diffrn_reflns_limit_l_max 20
_diffrn_reflns_limit_l_min -20
_diffrn_reflns_number 27884
_diffrn_reflns_theta_full 26.00
_diffrn_reflns_theta_max 26.00
_diffrn_reflns_theta_min 3.17
_exptl_absorpt_coefficient_mu 0.765
_exptl_absorpt_correction_T_max 1.00000
_exptl_absorpt_correction_T_min 0.91162
_exptl_absorpt_correction_type multi-scan
_exptl_absorpt_process_details
;
CrysAlisPro, Agilent Technologies,
Version 1.171.35.11 (release 16-05-2011 CrysAlis171 .NET)
(compiled May 16 2011,17:55:39)
Empirical absorption correction using spherical harmonics,
 implemented in SCALE3 ABSPACK scaling algorithm.
;
_exptl_crystal_colour orange
_exptl_crystal_density_diffrn 1.600
_exptl_crystal_density_method 'not measured'
_exptl_crystal_description plate
_exptl_crystal_F_000 800
_exptl_crystal_size_max 0.174
_exptl_crystal_size_mid 0.101
_exptl_crystal_size_min 0.026
_refine_diff_density_max 1.194
_refine_diff_density_min -1.594
_refine_diff_density_rms 0.083
_refine_ls_extinction_method none
_refine_ls_goodness_of_fit_ref 1.019
_refine_ls_hydrogen_treatment constr
_refine_ls_matrix_type full
_refine_ls_number_parameters 460
_refine_ls_number_reflns 6332
_refine_ls_number_restraints 0
_refine_ls_restrained_S_all 1.019
_refine_ls_R_factor_all 0.0580
_refine_ls_R_factor_gt 0.0489
_refine_ls_shift/su_max 0.006
_refine_ls_shift/su_mean 0.000
_refine_ls_structure_factor_coef Fsqd
_refine_ls_weighting_details 'calc w=1/[\s^2^(Fo^2^)+(0.055P)^2^+3.7P] where P=(Fo^2^+2Fc^2^)/3'
_refine_ls_weighting_scheme calc
_refine_ls_wR_factor_gt 0.1210
_refine_ls_wR_factor_ref 0.1268
_reflns_number_gt 5460
_reflns_number_total 6332
_reflns_threshold_expression >2sigma(I)
_cod_data_source_file c3sc51530c.txt
_cod_data_source_block twh11jp14
_cod_database_code 1514796

loop_
_symmetry_equiv_pos_as_xyz
'x, y, z'
'-x, -y, -z'

loop_
_atom_site_label
_atom_site_type_symbol
_atom_site_fract_x
_atom_site_fract_y
_atom_site_fract_z
_atom_site_U_iso_or_equiv
_atom_site_adp_type
_atom_site_occupancy
_atom_site_symmetry_multiplicity
_atom_site_calc_flag
_atom_site_refinement_flags
_atom_site_disorder_assembly
_atom_site_disorder_group
Co1 Co 0.30535(4) 0.24260(3) 0.26379(2) 0.01625(12) Uani 1 1 d . . .
N1 N 0.3632(3) 0.3980(2) 0.24673(14) 0.0179(5) Uani 1 1 d . . .
N2 N 0.4706(3) 0.1836(2) 0.33444(15) 0.0188(5) Uani 1 1 d . . .
N3 N 0.1818(3) 0.2845(2) 0.36269(15) 0.0185(5) Uani 1 1 d . . .
N4 N 0.2772(3) 0.0760(2) 0.29304(15) 0.0222(5) Uani 1 1 d . . .
C1 C 0.2766(3) 0.5085(3) 0.22219(18) 0.0216(6) Uani 1 1 d . . .
H1 H 0.1785 0.5134 0.2076 0.026 Uiso 1 1 calc R . .
C2 C 0.3267(4) 0.6147(3) 0.2178(2) 0.0269(7) Uani 1 1 d . . .
H2 H 0.2639 0.6923 0.2004 0.032 Uiso 1 1 calc R . .
C3 C 0.4692(4) 0.6071(3) 0.2388(2) 0.0312(7) Uani 1 1 d . . .
H3 H 0.5065 0.6796 0.2347 0.037 Uiso 1 1 calc R . .
C4 C 0.5577(4) 0.4935(3) 0.2661(2) 0.0284(7) Uani 1 1 d . . .
H4 H 0.6554 0.4868 0.2819 0.034 Uiso 1 1 calc R . .
C5 C 0.5009(3) 0.3899(3) 0.26976(19) 0.0220(6) Uani 1 1 d . . .
C6 C 0.5840(3) 0.2613(3) 0.2978(2) 0.0237(6) Uani 1 1 d . . .
H6A H 0.6515 0.2594 0.3406 0.028 Uiso 1 1 calc R . .
H6B H 0.6456 0.2294 0.2492 0.028 Uiso 1 1 calc R . .
C7 C 0.4149(4) 0.1976(3) 0.42395(19) 0.0313(8) Uani 1 1 d . . .
H7A H 0.4280 0.1155 0.4605 0.038 Uiso 1 1 calc R . .
H7B H 0.4759 0.2457 0.4436 0.038 Uiso 1 1 calc R . .
C8 C 0.2539(3) 0.2598(3) 0.43222(18) 0.0214(6) Uani 1 1 d . . .
C9 C 0.1819(4) 0.2893(3) 0.50804(19) 0.0269(7) Uani 1 1 d . . .
H9 H 0.2350 0.2709 0.5568 0.032 Uiso 1 1 calc R . .
C10 C 0.0327(4) 0.3456(3) 0.5116(2) 0.0293(7) Uani 1 1 d . . .
H10 H -0.0193 0.3660 0.5630 0.035 Uiso 1 1 calc R . .
C11 C -0.0408(4) 0.3723(3) 0.4392(2) 0.0313(7) Uani 1 1 d . . .
H11 H -0.1437 0.4119 0.4401 0.038 Uiso 1 1 calc R . .
C12 C 0.0363(3) 0.3409(3) 0.3661(2) 0.0246(6) Uani 1 1 d . . .
H12 H -0.0144 0.3596 0.3165 0.029 Uiso 1 1 calc R . .
C13 C 0.5283(4) 0.0513(3) 0.3288(2) 0.0247(6) Uani 1 1 d . . .
H13A H 0.5820 0.0080 0.3787 0.030 Uiso 1 1 calc R . .
H13B H 0.5990 0.0438 0.2777 0.030 Uiso 1 1 calc R . .
C14 C 0.3967(4) -0.0041(3) 0.32509(19) 0.0247(6) Uani 1 1 d . . .
C15 C 0.3951(4) -0.1280(3) 0.3509(2) 0.0321(7) Uani 1 1 d . . .
H15 H 0.4807 -0.1840 0.3723 0.039 Uiso 1 1 calc R . .
C16 C 0.2672(4) -0.1678(3) 0.3447(2) 0.0361(8) Uani 1 1 d . . .
H16 H 0.2630 -0.2519 0.3631 0.043 Uiso 1 1 calc R . .
C17 C 0.1455(4) -0.0859(3) 0.3120(2) 0.0351(8) Uani 1 1 d . . .
H17 H 0.0572 -0.1128 0.3068 0.042 Uiso 1 1 calc R . .
C18 C 0.1532(4) 0.0362(3) 0.2868(2) 0.0282(7) Uani 1 1 d . . .
H18 H 0.0689 0.0933 0.2646 0.034 Uiso 1 1 calc R . .
O1 O 0.1408(2) 0.30201(18) 0.19902(12) 0.0200(4) Uani 1 1 d . . .
O2 O 0.4439(2) 0.19715(18) 0.17352(12) 0.0200(4) Uani 1 1 d . . .
C19 C -0.1044(3) 0.4381(3) 0.11251(19) 0.0254(7) Uani 1 1 d . . .
H19 H -0.0827 0.4716 0.1572 0.030 Uiso 1 1 calc R . .
C20 C -0.2382(4) 0.4855(3) 0.0762(2) 0.0308(7) Uani 1 1 d . . .
H20 H -0.3067 0.5530 0.0948 0.037 Uiso 1 1 calc R . .
C21 C -0.2725(3) 0.4349(3) 0.0129(2) 0.0300(7) Uani 1 1 d . . .
H21 H -0.3652 0.4665 -0.0111 0.036 Uiso 1 1 calc R . .
C22 C -0.1720(4) 0.3383(3) -0.0153(2) 0.0287(7) Uani 1 1 d . . .
H22 H -0.1961 0.3033 -0.0585 0.034 Uiso 1 1 calc R . .
C23 C -0.0371(3) 0.2927(3) 0.01881(19) 0.0235(6) Uani 1 1 d . . .
H23 H 0.0325 0.2275 -0.0018 0.028 Uiso 1 1 calc R . .
C24 C -0.0016(3) 0.3420(3) 0.08390(18) 0.0183(6) Uani 1 1 d . . .
C25 C 0.1433(3) 0.2932(2) 0.12119(18) 0.0174(6) Uani 1 1 d . . .
C26 C 0.2686(3) 0.2429(3) 0.07226(18) 0.0215(6) Uani 1 1 d . . .
H26 H 0.2559 0.2391 0.0160 0.026 Uiso 1 1 calc R . .
C27 C 0.4112(3) 0.1976(2) 0.09935(17) 0.0172(6) Uani 1 1 d . . .
C28 C 0.5384(3) 0.1438(2) 0.04239(18) 0.0176(6) Uani 1 1 d . . .
C29 C 0.5274(3) 0.1536(3) -0.04372(18) 0.0209(6) Uani 1 1 d . . .
H29 H 0.4374 0.1971 -0.0676 0.025 Uiso 1 1 calc R . .
C30 C 0.6474(3) 0.1002(3) -0.09425(19) 0.0231(6) Uani 1 1 d . . .
H30 H 0.6390 0.1071 -0.1526 0.028 Uiso 1 1 calc R . .
C31 C 0.7795(3) 0.0368(3) -0.0604(2) 0.0245(6) Uani 1 1 d . . .
H31 H 0.8620 0.0017 -0.0956 0.029 Uiso 1 1 calc R . .
C32 C 0.7907(3) 0.0248(3) 0.0252(2) 0.0261(7) Uani 1 1 d . . .
H32 H 0.8802 -0.0203 0.0489 0.031 Uiso 1 1 calc R . .
C33 C 0.6718(3) 0.0783(3) 0.07589(19) 0.0237(6) Uani 1 1 d . . .
H33 H 0.6808 0.0704 0.1343 0.028 Uiso 1 1 calc R . .
Cl1 Cl 0.85023(9) 0.74543(7) 0.22592(5) 0.02850(19) Uani 1 1 d . . .
O11 O 0.7657(5) 0.8232(3) 0.2797(2) 0.0921(14) Uani 1 1 d . . .
O12 O 0.9747(3) 0.7964(3) 0.1838(2) 0.0594(8) Uani 1 1 d . . .
O13 O 0.9033(4) 0.6273(3) 0.2745(2) 0.0653(9) Uani 1 1 d . . .
O14 O 0.7642(4) 0.7329(3) 0.1633(2) 0.0612(9) Uani 1 1 d . . .
Cl2 Cl 0.5306(3) 0.4768(2) 0.51494(14) 0.0453(6) Uani 0.50 1 d P A -1
O21 O 0.5004(9) 0.5693(6) 0.4664(5) 0.0504(8) Uiso 0.50 1 d P A -1
O22 O 0.6408(7) 0.4838(5) 0.5630(4) 0.0504(8) Uiso 0.50 1 d P A -1
O23 O 0.5898(7) 0.3751(5) 0.4702(4) 0.0504(8) Uiso 0.50 1 d P A -1
O24 O 0.4095(7) 0.4258(5) 0.5721(4) 0.0504(8) Uiso 0.50 1 d P A -1
Cl3 Cl 0.8482(2) 0.07181(19) 0.44785(11) 0.0384(4) Uani 0.50 1 d P B -2
O31 O 0.8474(6) 0.0636(5) 0.3630(4) 0.0481(13) Uiso 0.50 1 d P B -2
O32 O 0.7830(10) -0.0151(8) 0.4978(6) 0.086(2) Uiso 0.50 1 d P B -2
O33 O 0.7603(6) 0.1908(5) 0.4618(4) 0.0475(13) Uiso 0.50 1 d P B -2
O34 O 1.0006(8) 0.0709(6) 0.4657(4) 0.0650(17) Uiso 0.50 1 d P B -2
O3 O 0.7598(10) 0.0840(8) 0.4591(5) 0.072(2) Uiso 0.50 1 d P C -3

loop_
_atom_site_aniso_label
_atom_site_aniso_U_11
_atom_site_aniso_U_22
_atom_site_aniso_U_33
_atom_site_aniso_U_23
_atom_site_aniso_U_13
_atom_site_aniso_U_12
Co1 0.0184(2) 0.0163(2) 0.0144(2) -0.00430(15) -0.00256(14) -0.00258(14)
N1 0.0197(12) 0.0190(12) 0.0151(12) -0.0047(9) -0.0003(9) -0.0035(9)
N2 0.0214(12) 0.0198(12) 0.0151(12) -0.0044(10) -0.0035(9) -0.0021(10)
N3 0.0218(12) 0.0170(12) 0.0179(12) -0.0045(10) -0.0010(10) -0.0056(9)
N4 0.0285(13) 0.0209(13) 0.0188(12) -0.0054(10) -0.0023(10) -0.0068(10)
C1 0.0269(15) 0.0190(14) 0.0186(14) -0.0044(12) -0.0013(12) -0.0040(12)
C2 0.0346(17) 0.0192(15) 0.0256(16) -0.0055(13) -0.0001(13) -0.0035(13)
C3 0.0349(18) 0.0231(16) 0.0392(19) -0.0103(14) 0.0027(15) -0.0130(14)
C4 0.0235(15) 0.0287(17) 0.0359(18) -0.0101(14) 0.0009(13) -0.0093(13)
C5 0.0220(14) 0.0254(16) 0.0195(14) -0.0081(12) 0.0028(11) -0.0057(12)
C6 0.0176(14) 0.0249(16) 0.0295(16) -0.0072(13) -0.0034(12) -0.0034(12)
C7 0.0300(17) 0.048(2) 0.0145(15) -0.0080(14) -0.0048(13) -0.0019(15)
C8 0.0274(15) 0.0187(14) 0.0188(14) -0.0026(12) -0.0019(12) -0.0075(12)
C9 0.0364(17) 0.0278(16) 0.0182(15) -0.0049(13) -0.0010(13) -0.0103(14)
C10 0.0353(17) 0.0284(17) 0.0260(17) -0.0123(14) 0.0079(14) -0.0101(14)
C11 0.0258(16) 0.0346(18) 0.0341(19) -0.0141(15) 0.0021(14) -0.0036(14)
C12 0.0240(15) 0.0243(16) 0.0257(16) -0.0079(13) -0.0030(12) -0.0021(12)
C13 0.0305(16) 0.0183(15) 0.0230(15) -0.0018(12) -0.0064(13) 0.0000(12)
C14 0.0356(17) 0.0215(15) 0.0170(14) -0.0036(12) -0.0030(12) -0.0051(13)
C15 0.049(2) 0.0215(16) 0.0248(17) -0.0039(13) -0.0031(15) -0.0059(14)
C16 0.060(2) 0.0234(17) 0.0275(18) -0.0068(14) 0.0034(16) -0.0164(16)
C17 0.048(2) 0.0325(19) 0.0323(19) -0.0104(15) -0.0013(16) -0.0206(16)
C18 0.0328(17) 0.0288(17) 0.0269(17) -0.0087(13) -0.0026(13) -0.0111(14)
O1 0.0206(10) 0.0240(11) 0.0158(10) -0.0072(8) -0.0032(8) -0.0014(8)
O2 0.0204(10) 0.0215(10) 0.0179(10) -0.0064(8) -0.0037(8) -0.0003(8)
C19 0.0288(16) 0.0250(16) 0.0209(15) -0.0064(13) -0.0031(12) -0.0001(13)
C20 0.0243(16) 0.0324(18) 0.0285(17) -0.0046(14) -0.0015(13) 0.0073(13)
C21 0.0202(15) 0.0353(18) 0.0304(17) -0.0001(14) -0.0071(13) 0.0003(13)
C22 0.0295(16) 0.0298(17) 0.0299(17) -0.0074(14) -0.0103(14) -0.0064(13)
C23 0.0237(15) 0.0217(15) 0.0247(16) -0.0069(12) -0.0069(12) 0.0012(12)
C24 0.0195(14) 0.0166(14) 0.0176(14) -0.0016(11) -0.0029(11) -0.0021(11)
C25 0.0223(14) 0.0135(13) 0.0178(14) -0.0036(11) -0.0027(11) -0.0052(11)
C26 0.0235(15) 0.0243(15) 0.0171(14) -0.0073(12) -0.0058(11) -0.0002(12)
C27 0.0226(14) 0.0116(13) 0.0173(14) -0.0013(11) -0.0026(11) -0.0043(11)
C28 0.0202(14) 0.0143(13) 0.0194(14) -0.0035(11) -0.0016(11) -0.0053(11)
C29 0.0216(14) 0.0200(14) 0.0203(15) -0.0048(12) -0.0028(11) -0.0010(11)
C30 0.0295(16) 0.0216(15) 0.0185(15) -0.0062(12) 0.0019(12) -0.0060(12)
C31 0.0238(15) 0.0214(15) 0.0273(16) -0.0090(13) 0.0056(12) -0.0032(12)
C32 0.0195(14) 0.0286(16) 0.0294(17) -0.0076(13) -0.0038(12) -0.0004(12)
C33 0.0243(15) 0.0255(16) 0.0213(15) -0.0059(12) -0.0049(12) -0.0021(12)
Cl1 0.0288(4) 0.0278(4) 0.0262(4) -0.0069(3) -0.0040(3) 0.0024(3)
O11 0.128(3) 0.060(2) 0.056(2) -0.0199(18) 0.028(2) 0.033(2)
O12 0.0468(17) 0.080(2) 0.061(2) -0.0117(17) -0.0091(15) -0.0314(16)
O13 0.084(2) 0.0404(17) 0.056(2) 0.0045(15) -0.0163(17) 0.0126(16)
O14 0.0568(19) 0.075(2) 0.061(2) 0.0033(17) -0.0306(16) -0.0308(17)
Cl2 0.0400(16) 0.064(2) 0.0346(15) -0.0144(13) 0.0072(9) -0.0175(12)
Cl3 0.0311(9) 0.0578(12) 0.0263(8) -0.0100(8) 0.0045(7) -0.0111(8)

loop_
_atom_type_symbol
_atom_type_description
_atom_type_scat_dispersion_real
_atom_type_scat_dispersion_imag
_atom_type_scat_source
C C 0.0033 0.0016 'International Tables Vol C Tables 4.2.6.8 and 6.1.1.4'
H H 0.0000 0.0000 'International Tables Vol C Tables 4.2.6.8 and 6.1.1.4'
N N 0.0061 0.0033 'International Tables Vol C Tables 4.2.6.8 and 6.1.1.4'
O O 0.0106 0.0060 'International Tables Vol C Tables 4.2.6.8 and 6.1.1.4'
Cl Cl 0.1484 0.1585 'International Tables Vol C Tables 4.2.6.8 and 6.1.1.4'
Co Co 0.3494 0.9721 'International Tables Vol C Tables 4.2.6.8 and 6.1.1.4'

loop_
_geom_angle_atom_site_label_1
_geom_angle_atom_site_label_2
_geom_angle_atom_site_label_3
_geom_angle
O1 Co1 O2 95.22(8)
O1 Co1 N1 94.56(9)
O2 Co1 N1 90.73(9)
O1 Co1 N3 90.76(9)
O2 Co1 N3 173.98(9)
N1 Co1 N3 88.14(10)
O1 Co1 N4 95.73(10)
O2 Co1 N4 88.49(10)
N1 Co1 N4 169.71(10)
N3 Co1 N4 91.56(10)
O1 Co1 N2 177.76(9)
O2 Co1 N2 87.00(9)
N1 Co1 N2 85.12(10)
N3 Co1 N2 87.01(10)
N4 Co1 N2 84.60(10)
C1 N1 C5 119.9(3)
C1 N1 Co1 126.4(2)
C5 N1 Co1 113.39(19)
C13 N2 C6 112.6(2)
C13 N2 C7 110.7(2)
C6 N2 C7 111.6(2)
C13 N2 Co1 106.51(17)
C6 N2 Co1 105.54(17)
C7 N2 Co1 109.64(18)
C8 N3 C12 119.1(3)
C8 N3 Co1 114.7(2)
C12 N3 Co1 126.1(2)
C18 N4 C14 119.7(3)
C18 N4 Co1 126.8(2)
C14 N4 Co1 113.5(2)
N1 C1 C2 121.4(3)
C1 C2 C3 119.1(3)
C2 C3 C4 119.7(3)
C5 C4 C3 118.6(3)
N1 C5 C4 121.3(3)
N1 C5 C6 114.3(3)
C4 C5 C6 124.4(3)
C5 C6 N2 108.1(2)
C8 C7 N2 112.2(2)
N3 C8 C9 121.7(3)
N3 C8 C7 116.3(3)
C9 C8 C7 121.9(3)
C10 C9 C8 119.0(3)
C9 C10 C11 119.0(3)
C12 C11 C10 119.4(3)
N3 C12 C11 121.8(3)
N2 C13 C14 108.1(2)
N4 C14 C15 121.3(3)
N4 C14 C13 114.7(3)
C15 C14 C13 124.1(3)
C16 C15 C14 118.7(3)
C17 C16 C15 119.9(3)
C16 C17 C18 119.1(3)
N4 C18 C17 121.3(3)
C25 O1 Co1 124.61(18)
C27 O2 Co1 125.53(18)
C20 C19 C24 120.2(3)
C21 C20 C19 120.2(3)
C22 C21 C20 120.0(3)
C23 C22 C21 120.3(3)
C22 C23 C24 120.4(3)
C19 C24 C23 118.9(3)
C19 C24 C25 120.4(3)
C23 C24 C25 120.8(2)
O1 C25 C26 125.2(3)
O1 C25 C24 115.2(2)
C26 C25 C24 119.7(3)
C25 C26 C27 124.9(3)
O2 C27 C26 124.0(3)
O2 C27 C28 115.0(2)
C26 C27 C28 121.0(3)
C33 C28 C29 118.6(3)
C33 C28 C27 119.4(3)
C29 C28 C27 122.0(3)
C30 C29 C28 120.2(3)
C31 C30 C29 120.6(3)
C30 C31 C32 119.7(3)
C33 C32 C31 120.1(3)
C32 C33 C28 120.8(3)
O11 Cl1 O14 111.8(3)
O11 Cl1 O13 109.3(2)
O14 Cl1 O13 109.2(2)
O11 Cl1 O12 109.1(2)
O14 Cl1 O12 107.69(19)
O13 Cl1 O12 109.7(2)
O21 Cl2 O22 110.0(5)
O21 Cl2 O23 110.1(4)
O22 Cl2 O23 107.6(4)
O21 Cl2 O24 120.1(4)
O22 Cl2 O24 108.8(4)
O23 Cl2 O24 99.1(4)
O32 Cl3 O31 109.6(5)
O32 Cl3 O33 107.9(5)
O31 Cl3 O33 108.8(3)
O32 Cl3 O34 115.1(5)
O31 Cl3 O34 110.2(4)
O33 Cl3 O34 105.0(4)

loop_
_geom_bond_atom_site_label_1
_geom_bond_atom_site_label_2
_geom_bond_distance
Co1 O1 1.8794(19)
Co1 O2 1.886(2)
Co1 N1 1.918(2)
Co1 N3 1.920(2)
Co1 N4 1.926(3)
Co1 N2 1.943(2)
N1 C1 1.341(4)
N1 C5 1.346(4)
N2 C13 1.497(4)
N2 C6 1.501(4)
N2 C7 1.507(4)
N3 C8 1.338(4)
N3 C12 1.345(4)
N4 C18 1.341(4)
N4 C14 1.347(4)
C1 C2 1.374(4)
C2 C3 1.378(5)
C3 C4 1.384(5)
C4 C5 1.382(4)
C5 C6 1.499(4)
C7 C8 1.489(4)
C8 C9 1.387(4)
C9 C10 1.374(5)
C10 C11 1.384(5)
C11 C12 1.371(4)
C13 C14 1.499(4)
C14 C15 1.388(4)
C15 C16 1.376(5)
C16 C17 1.374(5)
C17 C18 1.381(5)
O1 C25 1.289(3)
O2 C27 1.284(3)
C19 C20 1.385(4)
C19 C24 1.389(4)
C20 C21 1.383(5)
C21 C22 1.380(5)
C22 C23 1.375(4)
C23 C24 1.404(4)
C24 C25 1.482(4)
C25 C26 1.389(4)
C26 C27 1.390(4)
C27 C28 1.489(4)
C28 C33 1.399(4)
C28 C29 1.400(4)
C29 C30 1.385(4)
C30 C31 1.384(4)
C31 C32 1.389(4)
C32 C33 1.380(4)
Cl1 O11 1.407(3)
Cl1 O14 1.421(3)
Cl1 O13 1.428(3)
Cl1 O12 1.428(3)
Cl2 O21 1.180(8)
Cl2 O22 1.386(6)
Cl2 O23 1.458(6)
Cl2 O24 1.493(7)
Cl3 O32 1.343(9)
Cl3 O31 1.406(6)
Cl3 O33 1.456(6)
Cl3 O34 1.467(7)
